data_4508918
loop_
_publ_author_name
'Eppel, Sagi'
'Bernstein, Joel'

_publ_section_title
;
 Statistics-Based Design of Multicomponent Molecular Crystals with the
 Three-Center Hydrogen Bond
;
_journal_issue 4
_journal_name_full 'Crystal Growth &amp; Design'
_journal_page_first 1683
_journal_paper_doi 10.1021/cg8002788
_journal_volume 9
_journal_year 2009
_chemical_formula_moiety C3N6H12,C7N2O6H4,C7N2O6H4
_chemical_formula_sum 'C68 H56 N40 O48'
_chemical_formula_weight 2201.53
_chemical_name_systematic '1,3,5-triamino-2,4,6-triazine 3,5-dinitrobenzoic acid'
_space_group_IT_number 14
_symmetry_cell_setting monoclinic
_symmetry_Int_Tables_number 14
_symmetry_space_group_name_Hall '-P 2ybc'
_symmetry_space_group_name_H-M 'P 1 21/c 1'
_atom_sites_solution_hydrogens geom
_atom_sites_solution_primary direct
_atom_sites_solution_secondary difmap
_audit_creation_method SHELXL-97
_cell_angle_alpha 90.00
_cell_angle_beta 103.423(8)
_cell_angle_gamma 90.00
_cell_formula_units_Z 1
_cell_length_a 7.172(2)
_cell_length_b 10.441(3)
_cell_length_c 30.461(9)
_cell_measurement_reflns_used 587
_cell_measurement_temperature 298(2)
_cell_measurement_theta_max 18.39
_cell_measurement_theta_min 2.75
_cell_volume 2218.7(11)
_computing_cell_refinement 'Bruker SMART'
_computing_data_collection 'Bruker SMART'
_computing_data_reduction 'Bruker SAINT'
_computing_molecular_graphics 'Bruker SHELXTL'
_computing_publication_material 'Bruker SHELXTL'
_computing_structure_refinement 'SHELXL-97 (Sheldrick, 1997)'
_computing_structure_solution 'SHELXS-97 (Sheldrick, 1990)'
_diffrn_ambient_temperature 298(2)
_diffrn_measured_fraction_theta_full 'ACTA 50'
_diffrn_measured_fraction_theta_max 0.943
_diffrn_measurement_device_type 'CCD area detector'
_diffrn_measurement_method 'phi and omega scans'
_diffrn_radiation_monochromator graphite
_diffrn_radiation_probe x-ray
_diffrn_radiation_type MoK\a
_diffrn_radiation_wavelength 0.71073
_diffrn_reflns_av_R_equivalents 0.1868
_diffrn_reflns_av_sigmaI/netI 0.3609
_diffrn_reflns_limit_h_max 9
_diffrn_reflns_limit_h_min -9
_diffrn_reflns_limit_k_max 12
_diffrn_reflns_limit_k_min -13
_diffrn_reflns_limit_l_max 38
_diffrn_reflns_limit_l_min -34
_diffrn_reflns_number 13845
_diffrn_reflns_theta_full 'ACTA 50'
_diffrn_reflns_theta_max 28.29
_diffrn_reflns_theta_min 1.37
_diffrn_source 'fine-focus sealed tube'
_exptl_absorpt_coefficient_mu 0.142
_exptl_absorpt_correction_type none
_exptl_crystal_colour colorless
_exptl_crystal_density_diffrn 1.648
_exptl_crystal_density_method 'not measured'
_exptl_crystal_description needle
_exptl_crystal_F_000 1128
_exptl_crystal_recrystallization_method 'Evaporating of solvent'
_exptl_crystal_size_max 0.6
_exptl_crystal_size_mid 0.2
_exptl_crystal_size_min 0.07
_refine_diff_density_max 0.247
_refine_diff_density_min -0.257
_refine_diff_density_rms 0.055
_refine_ls_extinction_method none
_refine_ls_goodness_of_fit_ref 0.836
_refine_ls_hydrogen_treatment mixed
_refine_ls_matrix_type full
_refine_ls_number_parameters 396
_refine_ls_number_reflns 5192
_refine_ls_number_restraints 2
_refine_ls_restrained_S_all 0.836
_refine_ls_R_factor_all 0.2950
_refine_ls_R_factor_gt 0.0712
_refine_ls_shift/su_max 0.001
_refine_ls_shift/su_mean 0.000
_refine_ls_structure_factor_coef Fsqd
_refine_ls_weighting_details 'calc w=1/[\s^2^(Fo^2^)+(0.0000P)^2^+0.0000P] where P=(Fo^2^+2Fc^2^)/3'
_refine_ls_weighting_scheme calc
_refine_ls_wR_factor_gt 0.1545
_refine_ls_wR_factor_ref 0.2589
_reflns_number_gt 1391
_reflns_number_total 5192
_reflns_threshold_expression >2sigma(I)
_cod_data_source_file cg8002788sup1.cif
_cod_data_source_block I
_cod_original_sg_symbol_H-M P21/C
_cod_database_code 4508918

loop_
_symmetry_equiv_pos_as_xyz
'x, y, z'
'-x, y+1/2, -z+1/2'
'-x, -y, -z'
'x, -y-1/2, z-1/2'

loop_
_atom_site_label
_atom_site_type_symbol
_atom_site_fract_x
_atom_site_fract_y
_atom_site_fract_z
_atom_site_U_iso_or_equiv
_atom_site_adp_type
_atom_site_occupancy
_atom_site_symmetry_multiplicity
_atom_site_calc_flag
_atom_site_refinement_flags
O4 O 0.4795(6) 0.7941(4) 0.15212(14) 0.0748(19) Uani 1 1 d .
O8 O 0.3044(7) 0.7721(4) 0.08256(16) 0.098(2) Uani 1 1 d .
H18 H 0.339(11) 0.877(8) 0.084(2) 0.147 Uiso 1 1 d .
O12 O 0.5411(8) 0.4182(5) 0.25050(17) 0.105(2) Uani 1 1 d .
O19 O 0.0325(8) 0.2123(4) 0.07401(17) 0.112(2) Uani 1 1 d .
O23 O -0.0085(8) 0.3738(4) 0.03126(18) 0.108(2) Uani 1 1 d .
O24 O 0.3822(8) 0.2462(5) 0.22883(17) 0.121(3) Uani 1 1 d .
N18 N 0.0578(8) 0.3225(5) 0.0660(2) 0.075(2) Uani 1 1 d .
N19 N 0.4287(9) 0.3549(5) 0.2223(2) 0.082(2) Uani 1 1 d .
C3 C 0.3812(9) 0.7306(6) 0.1224(3) 0.064(2) Uani 1 1 d .
C18 C 0.1749(8) 0.3981(5) 0.10342(19) 0.052(2) Uani 1 1 d .
C20 C 0.3974(9) 0.5396(5) 0.1709(2) 0.057(2) Uani 1 1 d .
H13 H 0.472(8) 0.578(5) 0.1952(18) 0.068 Uiso 1 1 d .
C21 C 0.3285(8) 0.5945(5) 0.1297(2) 0.056(2) Uani 1 1 d .
C23 C 0.3525(8) 0.4141(5) 0.1781(2) 0.055(2) Uani 1 1 d .
C33 C 0.2168(8) 0.5233(5) 0.0951(2) 0.053(2) Uani 1 1 d .
H17 H 0.181(7) 0.565(4) 0.0597(17) 0.063 Uiso 1 1 d .
C34 C 0.2383(9) 0.3410(6) 0.1445(2) 0.060(2) Uani 1 1 d .
H15 H 0.206(8) 0.257(5) 0.1474(18) 0.073 Uiso 1 1 d .
O1 O 0.2761(6) -0.1153(3) 0.37464(13) 0.0657(17) Uani 1 1 d .
O6 O 0.3356(7) 0.0284(3) 0.42926(14) 0.083(2) Uani 1 1 d .
O9 O -0.1093(7) 0.5070(4) 0.33948(16) 0.094(2) Uani 1 1 d .
O11 O -0.1462(7) 0.0126(4) 0.22954(14) 0.088(2) Uani 1 1 d .
O13 O -0.1723(7) 0.2122(4) 0.21272(14) 0.093(2) Uani 1 1 d .
O20 O 0.0799(9) 0.4567(4) 0.40149(17) 0.118(3) Uani 1 1 d .
N1 N -0.0049(8) 0.4329(4) 0.3630(2) 0.0641(19) Uani 0.97 1 d P
N11 N -0.1220(7) 0.1250(5) 0.23969(17) 0.067(2) Uani 1 1 d .
C2 C 0.2639(8) -0.0064(5) 0.3902(2) 0.054(2) Uani 1 1 d .
C7 C 0.0251(8) 0.3042(5) 0.34557(19) 0.051(2) Uani 1 1 d .
C8 C 0.1533(7) 0.0940(5) 0.35834(18) 0.0433(19) Uani 1 1 d .
C15 C 0.0753(8) 0.0647(5) 0.31383(19) 0.049(2) Uani 1 1 d .
H4 H 0.076(7) -0.020(4) 0.3021(16) 0.059 Uiso 1 1 d .
C16 C -0.0559(8) 0.2784(5) 0.3011(2) 0.051(2) Uani 1 1 d .
H8 H -0.133(7) 0.347(4) 0.2812(16) 0.061 Uiso 1 1 d .
C22 C -0.0281(8) 0.1582(5) 0.28676(18) 0.051(2) Uani 1 1 d .
C30 C 0.1290(8) 0.2162(5) 0.3745(2) 0.054(2) Uani 1 1 d .
H2 H 0.196(7) 0.238(4) 0.4054(18) 0.064 Uiso 1 1 d .
N2 N 0.3340(6) 1.1447(4) 0.00179(14) 0.0537(18) Uani 1 1 d D
N6 N 0.5195(7) 1.2066(4) 0.07310(17) 0.0545(18) Uani 1 1 d .
H9 H 0.605(7) 1.273(5) 0.0970(17) 0.065 Uiso 1 1 d .
N7 N 0.3839(7) 1.0031(4) 0.06469(15) 0.0539(18) Uani 1 1 d .
N8 N 0.2086(8) 0.9444(4) -0.00406(18) 0.061(2) Uani 1 1 d .
H12 H 0.154(8) 0.953(5) -0.0373(19) 0.073 Uiso 1 1 d .
H22 H 0.188(9) 0.877(5) 0.005(2) 0.073 Uiso 1 1 d .
N14 N 0.5588(8) 1.0710(5) 0.13354(19) 0.069(2) Uani 1 1 d .
H28 H 0.547(8) 0.989(5) 0.1484(19) 0.083 Uiso 1 1 d .
H29 H 0.618(8) 1.133(5) 0.154(2) 0.083 Uiso 1 1 d .
N16 N 0.4745(8) 1.3415(5) 0.01239(17) 0.081(2) Uani 1 1 d D
H23 H 0.436(6) 1.362(6) -0.012(2) 0.097 Uiso 1 1 d D
H24 H 0.552(6) 1.399(5) 0.032(2) 0.097 Uiso 1 1 d D
C12 C 0.4431(8) 1.2300(5) 0.0285(2) 0.056(2) Uani 1 1 d D
C17 C 0.3102(8) 1.0344(5) 0.0209(2) 0.053(2) Uani 1 1 d .
C19 C 0.4894(8) 1.0922(5) 0.0907(2) 0.054(2) Uani 1 1 d .

loop_
_atom_site_aniso_label
_atom_site_aniso_U_11
_atom_site_aniso_U_22
_atom_site_aniso_U_33
_atom_site_aniso_U_23
_atom_site_aniso_U_13
_atom_site_aniso_U_12
O4 0.093(4) 0.057(3) 0.065(3) -0.005(2) -0.001(3) -0.021(2)
O8 0.136(5) 0.052(3) 0.082(4) 0.015(2) -0.024(3) -0.027(3)
O12 0.112(4) 0.099(4) 0.084(4) 0.009(3) -0.015(3) -0.008(3)
O19 0.148(5) 0.058(3) 0.112(4) -0.012(3) -0.009(3) -0.040(3)
O23 0.124(5) 0.077(4) 0.095(4) 0.004(3) -0.031(3) -0.015(3)
O24 0.175(6) 0.065(3) 0.103(4) 0.030(3) -0.007(4) -0.016(3)
N18 0.072(4) 0.048(4) 0.094(5) -0.009(3) -0.003(3) -0.004(3)
N19 0.097(5) 0.061(4) 0.077(5) 0.017(3) 0.000(4) 0.006(3)
C3 0.053(4) 0.058(4) 0.079(6) 0.004(4) 0.010(4) -0.002(3)
C18 0.053(4) 0.047(4) 0.054(4) -0.001(3) 0.009(3) -0.002(3)
C20 0.044(4) 0.046(4) 0.075(5) -0.003(3) 0.005(3) -0.003(3)
C21 0.050(4) 0.042(4) 0.073(5) 0.001(3) 0.007(3) 0.000(3)
C23 0.050(4) 0.051(4) 0.064(5) 0.010(3) 0.014(3) 0.007(3)
C33 0.055(4) 0.050(4) 0.052(4) 0.000(3) 0.009(3) 0.004(3)
C34 0.065(5) 0.045(4) 0.069(5) -0.009(3) 0.010(4) -0.007(3)
O1 0.076(3) 0.044(3) 0.068(3) -0.0036(19) -0.001(2) 0.017(2)
O6 0.112(4) 0.059(3) 0.062(3) -0.005(2) -0.011(3) 0.031(2)
O9 0.117(4) 0.059(3) 0.086(4) -0.002(2) -0.016(3) 0.033(3)
O11 0.117(4) 0.053(3) 0.077(3) -0.013(2) -0.013(3) 0.009(2)
O13 0.136(5) 0.067(3) 0.055(3) 0.006(2) -0.018(3) 0.007(3)
O20 0.191(6) 0.073(3) 0.063(4) -0.023(2) -0.022(4) 0.043(3)
N1 0.083(4) 0.046(3) 0.059(4) -0.003(3) 0.008(3) 0.007(3)
N11 0.083(4) 0.054(4) 0.055(4) -0.005(3) 0.002(3) 0.009(3)
C2 0.058(4) 0.051(4) 0.048(4) -0.002(3) 0.005(3) 0.004(3)
C7 0.059(4) 0.040(3) 0.051(4) 0.000(3) 0.008(3) 0.002(3)
C8 0.042(4) 0.041(3) 0.047(4) -0.001(2) 0.010(3) 0.003(3)
C15 0.049(4) 0.045(3) 0.051(4) -0.004(3) 0.008(3) -0.001(3)
C16 0.054(4) 0.044(3) 0.049(4) 0.003(3) 0.002(3) 0.001(3)
C22 0.059(4) 0.044(3) 0.044(4) -0.005(3) 0.000(3) -0.001(3)
C30 0.054(4) 0.045(4) 0.056(4) -0.002(3) 0.002(3) 0.004(3)
N2 0.066(4) 0.048(3) 0.042(3) -0.005(2) 0.001(3) -0.015(2)
N6 0.062(4) 0.041(3) 0.054(4) -0.001(2) -0.001(3) -0.011(2)
N7 0.062(4) 0.042(3) 0.051(3) -0.005(2) -0.001(3) -0.010(2)
N8 0.075(4) 0.047(3) 0.050(4) -0.005(2) -0.006(3) -0.016(3)
N14 0.094(5) 0.052(3) 0.054(4) 0.005(2) 0.001(3) -0.011(3)
N16 0.119(5) 0.056(4) 0.053(4) 0.007(3) -0.013(3) -0.032(3)
C12 0.059(4) 0.054(4) 0.056(5) 0.005(3) 0.013(3) -0.010(3)
C17 0.052(4) 0.041(3) 0.060(4) -0.004(3) 0.001(3) -0.006(3)
C19 0.057(4) 0.054(4) 0.047(4) 0.004(3) 0.005(3) -0.009(3)

loop_
_atom_type_symbol
_atom_type_description
_atom_type_scat_dispersion_real
_atom_type_scat_dispersion_imag
_atom_type_scat_source
C C 0.0033 0.0016 'International Tables Vol C Tables 4.2.6.8 and 6.1.1.4'
H H 0.0000 0.0000 'International Tables Vol C Tables 4.2.6.8 and 6.1.1.4'
N N 0.0061 0.0033 'International Tables Vol C Tables 4.2.6.8 and 6.1.1.4'
O O 0.0106 0.0060 'International Tables Vol C Tables 4.2.6.8 and 6.1.1.4'

loop_
_geom_angle_atom_site_label_1
_geom_angle_atom_site_label_2
_geom_angle_atom_site_label_3
_geom_angle
C3 O8 H18 105(4)
O23 N18 O19 124.6(6)
O23 N18 C18 119.1(5)
O19 N18 C18 116.2(6)
O24 N19 O12 123.4(6)
O24 N19 C23 119.2(6)
O12 N19 C23 117.4(6)
O4 C3 O8 124.7(6)
O4 C3 C21 122.1(6)
O8 C3 C21 113.1(5)
C34 C18 C33 122.8(5)
C34 C18 N18 118.9(5)
C33 C18 N18 118.4(5)
C21 C20 C23 119.9(5)
C21 C20 H13 126(4)
C23 C20 H13 114(4)
C20 C21 C33 119.8(5)
C20 C21 C3 119.0(5)
C33 C21 C3 121.2(6)
C20 C23 C34 121.7(6)
C20 C23 N19 119.8(5)
C34 C23 N19 118.5(5)
C18 C33 C21 118.9(5)
C18 C33 H17 122(2)
C21 C33 H17 119(2)
C18 C34 C23 116.9(5)
C18 C34 H15 118(3)
C23 C34 H15 125(3)
O9 N1 O20 123.4(5)
O9 N1 C7 119.8(5)
O20 N1 C7 116.8(5)
O11 N11 O13 123.0(5)
O11 N11 C22 118.6(5)
O13 N11 C22 118.3(5)
O6 C2 O1 125.9(5)
O6 C2 C8 116.8(5)
O1 C2 C8 117.3(5)
C30 C7 C16 123.1(5)
C30 C7 N1 118.8(5)
C16 C7 N1 118.0(5)
C15 C8 C30 119.8(5)
C15 C8 C2 120.5(5)
C30 C8 C2 119.7(5)
C8 C15 C22 118.1(5)
C8 C15 H4 123(3)
C22 C15 H4 119(3)
C22 C16 C7 116.1(5)
C22 C16 H8 124(3)
C7 C16 H8 120(3)
C16 C22 C15 124.1(5)
C16 C22 N11 117.4(5)
C15 C22 N11 118.4(5)
C7 C30 C8 118.8(5)
C7 C30 H2 122(3)
C8 C30 H2 119(3)
C17 N2 C12 115.6(5)
C19 N6 C12 119.4(5)
C19 N6 H9 115(3)
C12 N6 H9 126(3)
C19 N7 C17 116.9(5)
C19 N7 H18 122(3)
C17 N7 H18 121(3)
C17 N8 H12 124(3)
C17 N8 H22 124(4)
H12 N8 H22 112(5)
C19 N14 H28 124(3)
C19 N14 H29 124(4)
H28 N14 H29 112(5)
C12 N16 H23 125(5)
C12 N16 H24 117(4)
H23 N16 H24 118(6)
N16 C12 N2 119.7(6)
N16 C12 N6 118.1(5)
N2 C12 N6 122.2(5)
N8 C17 N2 118.7(5)
N8 C17 N7 115.7(5)
N2 C17 N7 125.7(5)
N14 C19 N7 120.5(5)
N14 C19 N6 119.3(5)
N7 C19 N6 120.2(5)

loop_
_geom_bond_atom_site_label_1
_geom_bond_atom_site_label_2
_geom_bond_distance
O4 C3 1.209(7)
O8 C3 1.285(7)
O8 H18 1.12(8)
O12 N19 1.227(6)
O19 N18 1.199(6)
O23 N18 1.183(6)
O24 N19 1.212(6)
N18 C18 1.477(7)
N19 C23 1.466(7)
C3 C21 1.500(7)
C18 C34 1.366(7)
C18 C33 1.378(7)
C20 C21 1.363(8)
C20 C23 1.379(7)
C20 H13 0.90(5)
C21 C33 1.383(7)
C23 C34 1.383(7)
C33 H17 1.14(5)
C34 H15 0.92(5)
O1 C2 1.243(6)
O6 C2 1.235(6)
O9 N1 1.193(5)
O11 N11 1.216(5)
O13 N11 1.223(5)
O20 N1 1.215(6)
N1 C7 1.479(7)
N11 C22 1.477(7)
C2 C8 1.522(7)
C7 C30 1.368(7)
C7 C16 1.371(7)
C8 C15 1.376(7)
C8 C30 1.392(7)
C15 C22 1.378(7)
C15 H4 0.95(5)
C16 C22 1.358(7)
C16 H8 1.02(5)
C30 H2 0.98(5)
N2 C17 1.319(6)
N2 C12 1.331(6)
N6 C19 1.346(6)
N6 C12 1.363(7)
N6 H9 1.09(5)
N7 C19 1.337(6)
N7 C17 1.356(7)
N7 H18 1.50(8)
N8 C17 1.317(6)
N8 H12 1.00(5)
N8 H22 0.78(5)
N14 C19 1.304(7)
N14 H28 0.98(6)
N14 H29 0.93(6)
N16 C12 1.304(7)
N16 H23 0.75(6)
N16 H24 0.94(6)
